data_7718597
loop_
_publ_author_name
'Eliseeva, Anastasiya A.'
'Ivanov, Daniil M.'
'Rozhkov, Anton V.'
'Kukushkin, Vadim Yu'
'Bokach, Nadezhda A.'

_publ_section_title
;
 Engineering metal site behavior: electrophilic-nucleophilic dualism in
 square-planar platinum(II) through geometry-controlled switching.
;
_journal_issue 22
_journal_name_full 'Dalton transactions (Cambridge, England : 2003)'
_journal_page_first 9076
_journal_page_last 9087
_journal_paper_doi 10.1039/d5dt00802f
_journal_volume 54
_journal_year 2025
_chemical_absolute_configuration unk
_chemical_formula_moiety 'C6 H10 O2 Pt S4'
_chemical_formula_sum 'C6 H10 O2 Pt S4'
_chemical_formula_weight 437.47
_space_group_crystal_system monoclinic
_space_group_IT_number 4
_space_group_name_Hall 'P 2yb'
_space_group_name_H-M_alt 'P 1 21 1'
_atom_sites_solution_hydrogens geom
_atom_sites_solution_primary dual
_audit_creation_date 2025-05-01
_audit_creation_method
;
Olex2 1.3
(compiled 2020.11.12 svn.r5f609507 for OlexSys, GUI svn.r6408)
;
_audit_update_record
;
2025-05-01 deposited with the CCDC.	2025-05-02 downloaded from the CCDC.
;
_cell_angle_alpha 90
_cell_angle_beta 101.177(3)
_cell_angle_gamma 90
_cell_formula_units_Z 2
_cell_length_a 7.3525(2)
_cell_length_b 7.6217(2)
_cell_length_c 10.4277(3)
_cell_measurement_reflns_used 3724
_cell_measurement_temperature 100(2)
_cell_measurement_theta_max 70.2770
_cell_measurement_theta_min 4.2680
_cell_volume 573.27(3)
_computing_cell_refinement 'CrysAlisPro 1.171.41.104a (Rigaku OD, 2021)'
_computing_data_collection 'CrysAlisPro 1.171.41.104a (Rigaku OD, 2021)'
_computing_data_reduction 'CrysAlisPro 1.171.41.104a (Rigaku OD, 2021)'
_computing_molecular_graphics 'Olex2 1.3 (Dolomanov et al., 2009)'
_computing_publication_material 'Olex2 1.3 (Dolomanov et al., 2009)'
_computing_structure_refinement 'SHELXL 2018/3 (Sheldrick, 2015)'
_computing_structure_solution 'SHELXT 2018/2 (Sheldrick, 2018)'
_diffrn_ambient_environment N~2~
_diffrn_ambient_temperature 100(2)
_diffrn_detector 'Hybrid Pixel Array Detector'
_diffrn_detector_area_resol_mean 10.0000
_diffrn_detector_type HyPix3000
_diffrn_measured_fraction_theta_full 1.000
_diffrn_measured_fraction_theta_max 0.998
_diffrn_measurement_details
;
List of Runs (angles in degrees, time in seconds):

  # Type    Start    End  Width  t~exp~   \w     \q     \k     \f   Frames
#--------------------------------------------------------------------------
  1  \w    -61.00 -35.00   0.50    0.20    --  -38.82 139.00-155.00   52
  2  \w    -63.00 -38.00   0.50    0.20    --  -38.82 130.00  30.00   50
  3  \w     39.00  64.00   0.50    0.20    --   38.82-130.00 -41.00   50
  4  \w     21.00  46.00   0.50    0.20    --   38.82-139.00 143.00   50
  5  \w     78.00 119.00   0.50    0.20    --  100.00-139.00 143.00   82
  6  \w     80.00 114.00   0.50    0.20    --  100.00-130.00 -41.00   68
  7  \w     85.00 146.00   0.50    0.20    --  100.00 130.00  30.00  122
  8  \w    102.00 141.00   0.50    0.20    --  100.00 139.00-155.00   78
  9  \w    -55.00 -16.00   0.50    0.20    --  -38.82 -65.00 -60.00   78
 10  \w   -101.00 -67.00   0.50    0.20    --  -38.82 -65.00 -60.00   68
 11  \w   -101.00 -76.00   0.50    0.20    --  -38.82 -54.00 -30.00   50
 12  \w    -60.00 -18.00   0.50    0.20    --  -38.82 -54.00 -30.00   84
 13  \w    -73.00   2.00   0.50    0.20    --  -38.82 104.00   0.00  150
 14  \w    -97.00 -71.00   0.50    0.20    --  -38.82 -43.00 -90.00   52
 15  \w     30.00  67.00   0.50    0.20    --   38.82  32.00 120.00   74
 16  \w     21.00  83.00   0.50    0.20    --   38.82-138.00 -60.00  124
 17  \w     58.00  97.00   0.50    0.20    --   38.82  43.00-180.00   78
 18  \w     22.00  48.00   0.50    0.20    --   38.82  43.00-180.00   52
 19  \w     28.00  55.00   0.50    0.20    --  100.00 -93.00 -30.00   54
 20  \w     91.00 139.00   0.50    0.20    --  100.00 111.00-180.00   96
 21  \w     43.00  68.00   0.50    0.20    --  100.00-111.00  90.00   50
 22  \w    119.00 145.00   0.50    0.20    --  100.00  15.00 120.00   52
 23  \w     90.00 157.00   0.50    0.20    --  100.00 111.00  60.00  134
 24  \w     87.00 144.00   0.50    0.20    --  100.00  30.00-150.00  114
 25  \w     71.00 107.00   0.50    0.20    --  100.00  15.00 120.00   72
 26  \w     76.00 101.00   0.50    0.20    --  100.00 -53.00  60.00   50
 27  \w    129.00 155.00   0.50    0.20    --  100.00  30.00-180.00   52
 28  \w     99.00 124.00   0.50    0.20    --  100.00 -86.00 120.00   50
 29  \w     38.00  70.00   0.50    0.20    --  100.00 -53.00  60.00   64
 30  \w     26.00 105.00   0.50    0.20    --  100.00 -93.00-120.00  158
 31  \w     88.00 120.00   0.50    0.20    --  100.00  30.00-180.00   64
 32  \w     33.00  59.00   0.50    0.20    --  100.00-111.00   0.00   52
 33  \w     81.00 108.00   0.50    0.20    --  100.00-111.00   0.00   54
 34  \w     28.00 104.00   0.50    0.20    --  100.00 -93.00   0.00  152
 35  \w     54.00  79.00   0.50    0.20    --  100.00 -86.00 120.00   50
 36  \w     70.00 117.00   0.50    0.20    --  100.00 -45.00  90.00   94
 37  \w     40.00  65.00   0.50    0.20    --  100.00 -45.00  90.00   50
 38  \w    -35.00 -10.00   0.50    0.20    --  -38.82 130.00  30.00   50
 39  \w    -54.00 -28.00   0.50    0.20    --  -38.82 -43.00   0.00   52
 40  \w   -104.00 -79.00   0.50    0.20    --  -38.82 -43.00   0.00   50
 41  \w    -55.00 -29.00   0.50    0.20    --  -38.82  43.00  30.00   52
 42  \w      0.00  26.00   0.50    0.20    --  -38.82  43.00  30.00   52
 43  \w     42.00  76.00   0.50    0.20    --   38.82-138.00-180.00   68
 44  \w     19.00  61.00   0.50    0.20    --   38.82  21.00 -90.00   84
 45  \w     66.00 107.00   0.50    0.20    --   38.82  21.00 -90.00   82
 46  \w     57.00  82.00   0.50    0.20    --   38.82  54.00-120.00   50
 47  \w     86.00 117.00   0.50    0.20    --  100.00  37.00 -30.00   62
 48  \w    101.00 130.00   0.50    0.20    --  100.00 -86.00-150.00   58
 49  \w     82.00 109.00   0.50    0.20    --  100.00 -69.00-150.00   54
 50  \w     90.00 116.00   0.50    0.20    --  100.00-133.00 -60.00   52
 51  \w     86.00 112.00   0.50    0.20    --  100.00  93.00  90.00   52
 52  \w     76.00 106.00   0.50    0.20    --  100.00  69.00 150.00   60
 53  \w     70.00 103.00   0.50    0.20    --  100.00 -45.00 -90.00   66
 54  \w     36.00  73.00   0.50    0.20    --  100.00 -69.00-150.00   74
 55  \w     65.00 104.00   0.50    0.20    --  100.00 -37.00   0.00   78
 56  \w     69.00  96.00   0.50    0.20    --  100.00-133.00-120.00   54
 57  \w    100.00 157.00   0.50    0.20    --  100.00  77.00  30.00  114
 58  \w     44.00  90.00   0.50    0.20    --  100.00-133.00-150.00   92
 59  \w     82.00 108.00   0.50    0.20    --  100.00 -86.00  30.00   52
 60  \w     39.00  65.00   0.50    0.20    --  100.00 -86.00-150.00   52
 61  \w     40.00  87.00   0.50    0.20    --  100.00 -30.00-120.00   94
 62  \w     89.00 114.00   0.50    0.20    --  100.00 -30.00 -60.00   50
 63  \w     33.00  70.00   0.50    0.20    --  100.00 -86.00  30.00   74
 64  \w    101.00 154.00   0.50    0.20    --  100.00  30.00   0.00  106
 65  \w     41.00  66.00   0.50    0.20    --  100.00-133.00-120.00   50
 66  \w     58.00 106.00   0.50    0.20    --  100.00-111.00 150.00   96
 67  \w     94.00 155.00   0.50    0.20    --  100.00  77.00 -90.00  122
 68  \w    106.00 152.00   0.50    0.20    --  100.00  22.00  30.00   92
;
_diffrn_measurement_device 'four-circle diffractometer'
_diffrn_measurement_device_type 'SuperNova, Single source at offset/far, HyPix3000'
_diffrn_measurement_method '\w scans'
_diffrn_orient_matrix_type 'CrysAlisPro convention (1999,Acta A55,543-557)'
_diffrn_orient_matrix_UB_11 0.0192681000
_diffrn_orient_matrix_UB_12 0.2008474000
_diffrn_orient_matrix_UB_13 -0.0070790000
_diffrn_orient_matrix_UB_21 0.2019331000
_diffrn_orient_matrix_UB_22 -0.0214424000
_diffrn_orient_matrix_UB_23 -0.0180944000
_diffrn_orient_matrix_UB_31 -0.0671121000
_diffrn_orient_matrix_UB_32 -0.0070607000
_diffrn_orient_matrix_UB_33 -0.1492822000
_diffrn_radiation_monochromator mirror
_diffrn_radiation_probe x-ray
_diffrn_radiation_type 'Cu K\a'
_diffrn_radiation_wavelength 1.54184
_diffrn_reflns_av_R_equivalents 0.0329
_diffrn_reflns_av_unetI/netI 0.0382
_diffrn_reflns_Laue_measured_fraction_full 1.000
_diffrn_reflns_Laue_measured_fraction_max 0.998
_diffrn_reflns_limit_h_max 8
_diffrn_reflns_limit_h_min -8
_diffrn_reflns_limit_k_max 9
_diffrn_reflns_limit_k_min -9
_diffrn_reflns_limit_l_max 9
_diffrn_reflns_limit_l_min -12
_diffrn_reflns_number 4943
_diffrn_reflns_point_group_measured_fraction_full 0.997
_diffrn_reflns_point_group_measured_fraction_max 0.995
_diffrn_reflns_theta_full 67.684
_diffrn_reflns_theta_max 69.903
_diffrn_reflns_theta_min 4.322
_diffrn_source 'micro-focus sealed X-ray tube'
_diffrn_source_type 'SuperNova (Cu) X-ray Source'
_exptl_absorpt_coefficient_mu 29.457
_exptl_absorpt_correction_T_max 0.536
_exptl_absorpt_correction_T_min 0.152
_exptl_absorpt_correction_type gaussian
_exptl_absorpt_process_details
;
CrysAlisPro 1.171.41.104a (Rigaku Oxford Diffraction, 2021)
Numerical absorption correction based on gaussian integration over
a multifaceted crystal model
Empirical absorption correction using spherical harmonics,
implemented in SCALE3 ABSPACK scaling algorithm.
;
_exptl_crystal_colour 'clear yellow'
_exptl_crystal_colour_lustre clear
_exptl_crystal_colour_primary yellow
_exptl_crystal_density_diffrn 2.534
_exptl_crystal_description prism
_exptl_crystal_F_000 408
_exptl_crystal_size_max 0.16
_exptl_crystal_size_mid 0.05
_exptl_crystal_size_min 0.04
_refine_diff_density_max 2.107
_refine_diff_density_min -2.020
_refine_diff_density_rms 0.233
_refine_ls_abs_structure_details
;
 Refined as an inversion twin.
;
_refine_ls_abs_structure_Flack 0.43(4)
_refine_ls_extinction_method none
_refine_ls_goodness_of_fit_ref 1.056
_refine_ls_hydrogen_treatment constr
_refine_ls_matrix_type full
_refine_ls_number_parameters 121
_refine_ls_number_reflns 2148
_refine_ls_number_restraints 7
_refine_ls_restrained_S_all 1.054
_refine_ls_R_factor_all 0.0386
_refine_ls_R_factor_gt 0.0382
_refine_ls_shift/su_max 0.004
_refine_ls_shift/su_mean 0.000
_refine_ls_structure_factor_coef Fsqd
_refine_ls_weighting_details 'w=1/[\s^2^(Fo^2^)+(0.0761P)^2^] where P=(Fo^2^+2Fc^2^)/3'
_refine_ls_weighting_scheme calc
_refine_ls_wR_factor_gt 0.0990
_refine_ls_wR_factor_ref 0.0993
_reflns_Friedel_coverage 0.847
_reflns_Friedel_fraction_full 0.993
_reflns_Friedel_fraction_max 0.991
_reflns_number_gt 2112
_reflns_number_total 2148
_reflns_threshold_expression 'I > 2\s(I)'
_cod_data_source_file d5dt00802f1.cif
_cod_data_source_block 17822_as-60
_cod_depositor_comments 'Adding full bibliography for 7718597--7718600.cif.'
_cod_database_code 7718597
_shelx_shelxl_version_number 2018/3
_chemical_oxdiff_formula 'C6 H10 O2 Pt S4'
_shelx_space_group_comment
;
The symmetry employed for this shelxl refinement is uniquely defined
by the following loop, which should always be used as a source of
symmetry information in preference to the above space-group names.
They are only intended as comments.
;
_shelx_estimated_absorpt_t_max 0.385
_shelx_estimated_absorpt_t_min 0.088
_olex2_refinement_description
;
1. Twinned data refinement
 Scales: 0.5706
 0.4294
2. Uiso/Uaniso restraints and constraints
C1 \\sim O1: within 1.7A with sigma of 0.02 and sigma for terminal atoms of
0.04 within 1.7A
3.a Secondary CH2 refined with riding coordinates:
 C2(H2A,H2B), C5(H5A,H5B)
3.b Idealised Me refined as rotating group:
 C6(H6A,H6B,H6C), C3(H3A,H3B,H3C)
;
_olex2_submission_special_instructions 'No special instructions were received'
_oxdiff_exptl_absorpt_empirical_details
;
Empirical correction (ABSPACK) includes:
- Absorption correction using spherical harmonics
- Frame scaling
;
_oxdiff_exptl_absorpt_empirical_full_max 1.590
_oxdiff_exptl_absorpt_empirical_full_min 0.747

loop_
_space_group_symop_operation_xyz
'x, y, z'
'-x, y+1/2, -z'

loop_
_atom_site_label
_atom_site_type_symbol
_atom_site_fract_x
_atom_site_fract_y
_atom_site_fract_z
_atom_site_U_iso_or_equiv
_atom_site_adp_type
_atom_site_occupancy
_atom_site_site_symmetry_order
_atom_site_calc_flag
_atom_site_refinement_flags_posn
_atom_site_refinement_flags_adp
_atom_site_refinement_flags_occupancy
_atom_site_disorder_assembly
_atom_site_disorder_group
Pt1 Pt 0.27681(6) 0.5003(2) 0.51513(4) 0.0219(2) Uani 1 1 d . . . . .
S1 S 0.5760(5) 0.6100(5) 0.5773(3) 0.0254(7) Uani 1 1 d . . . . .
S3 S 0.1685(5) 0.6132(5) 0.3060(3) 0.0253(7) Uani 1 1 d . . . . .
S4 S -0.0237(5) 0.3934(5) 0.4552(3) 0.0253(7) Uani 1 1 d . . . . .
S2 S 0.3840(5) 0.3868(5) 0.7236(3) 0.0271(7) Uani 1 1 d . . . . .
O2 O -0.1734(12) 0.506(5) 0.2148(9) 0.027(2) Uani 1 1 d . . . . .
O1 O 0.7229(12) 0.493(4) 0.8179(9) 0.027(2) Uani 1 1 d . U . . .
C4 C -0.0325(16) 0.502(5) 0.3122(12) 0.023(2) Uani 1 1 d . . . . .
C2 C 0.893(2) 0.589(2) 0.8050(15) 0.030(3) Uani 1 1 d . . . . .
H2A H 0.865052 0.730084 0.795446 0.037 Uiso 1 1 calc R U . . .
H2B H 0.943656 0.544288 0.718515 0.037 Uiso 1 1 calc R U . . .
C6 C -0.477(2) 0.426(2) 0.1027(16) 0.042(4) Uani 1 1 d . . . . .
H6A H -0.417171 0.365288 0.024904 0.062 Uiso 1 1 calc R U . . .
H6B H -0.504927 0.564604 0.079986 0.062 Uiso 1 1 calc R U . . .
H6C H -0.605814 0.358956 0.110290 0.062 Uiso 1 1 calc R U . . .
C5 C -0.342(2) 0.410(2) 0.2303(14) 0.030(3) Uani 1 1 d . . . . .
H5A H -0.400155 0.467759 0.309572 0.036 Uiso 1 1 calc R U . . .
H5B H -0.309204 0.272295 0.253328 0.036 Uiso 1 1 calc R U . . .
C1 C 0.5840(19) 0.497(6) 0.7183(12) 0.025(3) Uani 1 1 d . U . . .
C3 C 1.034(2) 0.552(2) 0.9265(15) 0.040(5) Uani 1 1 d . . . . .
H3A H 1.162005 0.624052 0.922616 0.060 Uiso 1 1 calc R U . . .
H3B H 1.063371 0.411365 0.933344 0.060 Uiso 1 1 calc R U . . .
H3C H 0.980078 0.594603 1.012239 0.060 Uiso 1 1 calc R U . . .

loop_
_atom_site_aniso_label
_atom_site_aniso_U_11
_atom_site_aniso_U_22
_atom_site_aniso_U_33
_atom_site_aniso_U_23
_atom_site_aniso_U_13
_atom_site_aniso_U_12
Pt1 0.0251(3) 0.0248(3) 0.0163(3) 0.0005(3) 0.0048(2) -0.0003(3)
S1 0.0267(15) 0.0304(16) 0.0189(16) 0.0025(14) 0.0041(12) -0.0019(14)
S3 0.0285(16) 0.0311(16) 0.0164(15) 0.0042(14) 0.0042(12) -0.0032(14)
S4 0.0269(16) 0.0289(17) 0.0202(16) 0.0035(14) 0.0051(13) -0.0022(14)
S2 0.0295(16) 0.0319(16) 0.0194(16) 0.0060(15) 0.0032(13) -0.0032(15)
O2 0.024(4) 0.035(5) 0.022(4) 0.011(11) 0.004(3) 0.001(11)
O1 0.026(4) 0.032(6) 0.022(4) 0.003(8) 0.004(3) 0.002(9)
C4 0.029(5) 0.020(5) 0.020(6) -0.013(11) 0.006(5) 0.001(12)
C2 0.026(7) 0.035(7) 0.030(8) -0.003(7) 0.006(6) -0.001(7)
C6 0.035(9) 0.051(9) 0.038(10) -0.002(8) 0.005(7) -0.009(7)
C5 0.027(7) 0.036(8) 0.027(8) 0.013(7) 0.004(6) -0.008(7)
C1 0.030(6) 0.024(6) 0.021(6) 0.007(13) 0.004(5) 0.017(13)
C3 0.027(7) 0.069(14) 0.022(7) 0.010(7) 0.001(6) -0.002(6)

loop_
_atom_type_symbol
_atom_type_description
_atom_type_scat_dispersion_real
_atom_type_scat_dispersion_imag
_atom_type_scat_source
C C 0.0181 0.0091 'International Tables Vol C Tables 4.2.6.8 and 6.1.1.4'
H H 0.0000 0.0000 'International Tables Vol C Tables 4.2.6.8 and 6.1.1.4'
O O 0.0492 0.0322 'International Tables Vol C Tables 4.2.6.8 and 6.1.1.4'
Pt Pt -4.5932 6.9264 'International Tables Vol C Tables 4.2.6.8 and 6.1.1.4'
S S 0.3331 0.5567 'International Tables Vol C Tables 4.2.6.8 and 6.1.1.4'

loop_
_exptl_crystal_face_index_h
_exptl_crystal_face_index_k
_exptl_crystal_face_index_l
_exptl_crystal_face_perp_dist
0 -5 1 0.0247
0 -5 -2 0.0162
1 -1 6 0.0841
-1 0 -6 0.0734
0 5 2 0.0363
5 0 -2 0.0302
-5 0 2 0.0110
-1 5 0 0.0447
-3 -3 2 0.0229
4 2 0 0.0444
2 1 -6 0.0734
4 -3 -3 0.0175
5 -1 -3 0.0212
2 -4 -2 0.0142
2 -4 -1 0.0219
4 -3 0 0.0365

loop_
_geom_angle_atom_site_label_1
_geom_angle_atom_site_label_2
_geom_angle_atom_site_label_3
_geom_angle
_geom_angle_site_symmetry_1
_geom_angle_site_symmetry_3
_geom_angle_publ_flag
S1 Pt1 S3 105.12(13) . . ?
S1 Pt1 S2 75.09(12) . . ?
S4 Pt1 S1 179.14(13) . . ?
S4 Pt1 S3 75.15(11) . . ?
S4 Pt1 S2 104.65(13) . . ?
S2 Pt1 S3 179.78(14) . . ?
C1 S1 Pt1 86.0(8) . . ?
C4 S3 Pt1 85.6(7) . . ?
C4 S4 Pt1 86.4(6) . . ?
C1 S2 Pt1 85.7(6) . . ?
C4 O2 C5 117.5(18) . . ?
C1 O1 C2 117.4(19) . . ?
S4 C4 S3 112.8(7) . . ?
O2 C4 S3 121(2) . . ?
O2 C4 S4 125.9(18) . . ?
O1 C2 H2A 110.4 . . ?
O1 C2 H2B 110.4 . . ?
O1 C2 C3 106.8(13) . . ?
H2A C2 H2B 108.6 . . ?
C3 C2 H2A 110.4 . . ?
C3 C2 H2B 110.4 . . ?
H6A C6 H6B 109.5 . . ?
H6A C6 H6C 109.5 . . ?
H6B C6 H6C 109.5 . . ?
C5 C6 H6A 109.5 . . ?
C5 C6 H6B 109.5 . . ?
C5 C6 H6C 109.5 . . ?
O2 C5 C6 106.8(11) . . ?
O2 C5 H5A 110.4 . . ?
O2 C5 H5B 110.4 . . ?
C6 C5 H5A 110.4 . . ?
C6 C5 H5B 110.4 . . ?
H5A C5 H5B 108.6 . . ?
S1 C1 S2 113.2(8) . . ?
O1 C1 S1 126(2) . . ?
O1 C1 S2 121(2) . . ?
C2 C3 H3A 109.5 . . ?
C2 C3 H3B 109.5 . . ?
C2 C3 H3C 109.5 . . ?
H3A C3 H3B 109.5 . . ?
H3A C3 H3C 109.5 . . ?
H3B C3 H3C 109.5 . . ?

loop_
_geom_bond_atom_site_label_1
_geom_bond_atom_site_label_2
_geom_bond_distance
_geom_bond_site_symmetry_2
_geom_bond_publ_flag
Pt1 S1 2.325(3) . ?
Pt1 S3 2.336(3) . ?
Pt1 S4 2.324(3) . ?
Pt1 S2 2.331(3) . ?
S1 C1 1.70(2) . ?
S3 C4 1.72(2) . ?
S4 C4 1.70(2) . ?
S2 C1 1.70(3) . ?
O2 C4 1.303(16) . ?
O2 C5 1.47(2) . ?
O1 C2 1.48(2) . ?
O1 C1 1.309(16) . ?
C2 H2A 1.0950 . ?
C2 H2B 1.0950 . ?
C2 C3 1.50(2) . ?
C6 H6A 1.0950 . ?
C6 H6B 1.0950 . ?
C6 H6C 1.0950 . ?
C6 C5 1.50(2) . ?
C5 H5A 1.0950 . ?
C5 H5B 1.0950 . ?
C3 H3A 1.0950 . ?
C3 H3B 1.0950 . ?
C3 H3C 1.0950 . ?

loop_
_geom_torsion_atom_site_label_1
_geom_torsion_atom_site_label_2
_geom_torsion_atom_site_label_3
_geom_torsion_atom_site_label_4
_geom_torsion
_geom_torsion_site_symmetry_1
_geom_torsion_site_symmetry_2
_geom_torsion_site_symmetry_3
_geom_torsion_site_symmetry_4
_geom_torsion_publ_flag
Pt1 S1 C1 S2 -0.5(17) . . . . ?
Pt1 S1 C1 O1 -179(3) . . . . ?
Pt1 S3 C4 S4 0.7(14) . . . . ?
Pt1 S3 C4 O2 -180(3) . . . . ?
Pt1 S4 C4 S3 -0.7(14) . . . . ?
Pt1 S4 C4 O2 180(3) . . . . ?
Pt1 S2 C1 S1 0.5(17) . . . . ?
Pt1 S2 C1 O1 179(3) . . . . ?
C4 O2 C5 C6 -176(3) . . . . ?
C2 O1 C1 S1 -3(4) . . . . ?
C2 O1 C1 S2 179(2) . . . . ?
C5 O2 C4 S3 -178(2) . . . . ?
C5 O2 C4 S4 1(4) . . . . ?
C1 O1 C2 C3 -176(2) . . . . ?

loop_
_twin_individual_id
_twin_individual_mass_fraction_refined
1 0.5706
2 0.4294

loop_
_exptl_oxdiff_crystal_face_indexfrac_h
_exptl_oxdiff_crystal_face_indexfrac_k
_exptl_oxdiff_crystal_face_indexfrac_l
_exptl_oxdiff_crystal_face_x
_exptl_oxdiff_crystal_face_y
_exptl_oxdiff_crystal_face_z
0.1847 -4.9122 0.7057 -0.9880 0.1298 -0.0831
-0.0322 -4.8015 -1.5893 -0.9537 0.1252 0.2733
0.6102 -1.0790 6.2602 -0.2493 0.0331 -0.9679
-0.6060 0.3387 -6.4069 0.1017 -0.0137 0.9947
0.0442 4.7770 1.7124 0.9482 -0.1245 -0.2923
4.7642 0.1329 -1.6016 0.1298 0.9882 -0.0816
-4.7625 -0.1317 1.6510 -0.1299 -0.9888 0.0741
-0.6482 4.8959 -0.1550 0.9719 -0.2331 0.0321
-3.3591 -3.3681 2.2647 -0.7572 -0.6471 -0.0889
4.2330 2.0625 0.1425 0.4948 0.8080 -0.3199
1.6178 1.2128 -6.4788 0.3206 0.4179 0.8500
3.7777 -2.8037 -2.5503 -0.4723 0.8691 0.1470
4.5509 -0.9250 -2.8089 -0.0782 0.9896 0.1204
1.8359 -4.3693 -2.2852 -0.8260 0.5058 0.2488
2.0538 -4.4657 -0.6506 -0.8527 0.5223 -0.0092
3.6462 -3.0897 0.0726 -0.5508 0.8012 -0.2337
